data_4025984
loop_
_publ_author_name
'Lawrence Harris'
'Simon P. H. Mee'
'Richard H. Furneaux'
'Graeme J. Gainsford'
'Andreas Luxenburger'

_publ_contact_author_address
;Industrial Research Limited
 PO Box 31-310
 Lower Hutt
 New Zealand
;
_publ_contact_author_email g.gainsford@irl.cri.nz
_publ_contact_author_fax '64(4)931 0142'
_publ_contact_author_name 'Gainsford, Graeme J.'
_publ_contact_author_phone '64(4)931 3815'
_publ_section_related_literature
;
For ring conformations see: Cremer & Pople (1975).
For calculation and graphics software, see: Spek (2009),
Farrugia (1997), Macrae <i>et al.</i> (2008).

For h-bonding motifs see: Bernstein <i>et al.</i> (1995).
;
_publ_section_title
;
 Alkyl 4-Chlorobenzoyloxycarbamates as Highly Effective Nitrogen Source
 Reagents for the Base-Free, Intermolecular Aminohydroxylation Reaction
;
_journal_name_full 'Journal of Organic Chemistry'
_journal_page_first 358
_journal_page_last 372
_journal_paper_doi 10.1021/jo1018816
_journal_volume 76
_journal_year 2011
_chemical_absolute_configuration ad
_chemical_formula_moiety 'C11 H11 N O4'
_chemical_formula_sum 'C11 H11 N O4'
_chemical_formula_weight 221.21
_chemical_name_systematic
;

2-Oxo-4-phenyl-oxazolidine-5-carboxylic acid methyl ester 

;
_space_group_IT_number 4
_symmetry_cell_setting monoclinic
_symmetry_space_group_name_Hall 'P 2yb'
_symmetry_space_group_name_H-M 'P 1 21 1'
_atom_sites_solution_hydrogens geom
_atom_sites_solution_primary direct
_atom_sites_solution_secondary difmap
_audit_creation_method SHELXL-97
_audit_update_record
;
2008-09-29 # Formatted by publCIF
;
_cell_angle_alpha 90.00
_cell_angle_beta 108.428(8)
_cell_angle_gamma 90.00
_cell_formula_units_Z 2
_cell_length_a 8.2984(3)
_cell_length_b 5.8941(2)
_cell_length_c 11.0767(8)
_cell_measurement_reflns_used 4697
_cell_measurement_temperature 123(2)
_cell_measurement_theta_max 71.9
_cell_measurement_theta_min 8.03
_cell_volume 514.00(5)
_computing_cell_refinement
; 
    FSProcess in Process-auto (Rigaku, 1998)
;
_computing_data_collection 'CrystalClear (Rigaku, 2005)'
_computing_data_reduction
; 
    FSProcess in Process-auto (Rigaku, 1998)
;
_computing_molecular_graphics
;
 ORTEP in Wingx (Farrugia, 1999)
;
_computing_publication_material
;
 SHELXL-97 (Sheldrick, 2008); PLATON (Spek, 2003)
;
_computing_structure_refinement 'SHELXL-97 (Sheldrick, 2008)'
_computing_structure_solution 'SHELXS-97 (Sheldrick, 2008)'
_diffrn_ambient_temperature 123(2)
_diffrn_detector_area_resol_mean 10
_diffrn_measured_fraction_theta_full 0.996
_diffrn_measured_fraction_theta_max 0.996
_diffrn_measurement_details '551 images in steps of 1\%'
_diffrn_measurement_device_details 'Curved image plate'
_diffrn_measurement_device_type
;  
Rigaku Spider 
;
_diffrn_measurement_method \w-scans
_diffrn_radiation_monochromator
;
Rigaku VariMax-HF Confocal Optical System
;
_diffrn_radiation_source
;
 Rigaku MM007 rotating anode
;
_diffrn_radiation_type CuK\a
_diffrn_radiation_wavelength 1.54178
_diffrn_reflns_av_R_equivalents 0.0313
_diffrn_reflns_av_sigmaI/netI 0.0259
_diffrn_reflns_limit_h_max 9
_diffrn_reflns_limit_h_min -9
_diffrn_reflns_limit_k_max 6
_diffrn_reflns_limit_k_min -6
_diffrn_reflns_limit_l_max 13
_diffrn_reflns_limit_l_min -12
_diffrn_reflns_number 9452
_diffrn_reflns_theta_full 65.00
_diffrn_reflns_theta_max 65.00
_diffrn_reflns_theta_min 8.03
_diffrn_standards_decay_% 0
_diffrn_standards_number 0
_exptl_absorpt_coefficient_mu 0.928
_exptl_absorpt_correction_T_max 1.0
_exptl_absorpt_correction_T_min 0.8482
_exptl_absorpt_correction_type multi-scan
_exptl_absorpt_process_details 'ABSCOR, Higashi (1995)'
_exptl_crystal_colour colourless
_exptl_crystal_density_diffrn 1.429
_exptl_crystal_description needle
_exptl_crystal_F_000 232
_exptl_crystal_size_max 0.70
_exptl_crystal_size_mid 0.04
_exptl_crystal_size_min 0.04
_refine_diff_density_max 0.143
_refine_diff_density_min -0.145
_refine_diff_density_rms 0.030
_refine_ls_abs_structure_details 'Flack (1983), 753 bijvoet pairs'
_refine_ls_abs_structure_Flack -0.02(19)
_refine_ls_extinction_coef 0.0099(11)
_refine_ls_extinction_expression Fc^*^=kFc[1+0.001xFc^2^\l^3^/sin(2\q)]^-1/4^
_refine_ls_extinction_method SHELXL
_refine_ls_goodness_of_fit_ref 1.088
_refine_ls_hydrogen_treatment mixed
_refine_ls_matrix_type full
_refine_ls_number_parameters 150
_refine_ls_number_reflns 1712
_refine_ls_number_restraints 1
_refine_ls_restrained_S_all 1.088
_refine_ls_R_factor_all 0.0301
_refine_ls_R_factor_gt 0.0271
_refine_ls_shift/su_max 0.000
_refine_ls_shift/su_mean 0.000
_refine_ls_structure_factor_coef Fsqd
_refine_ls_weighting_details 'calc w=1/[\s^2^(Fo^2^)+(0.0311P)^2^+0.0625P] where P=(Fo^2^+2Fc^2^)/3'
_refine_ls_weighting_scheme calc
_refine_ls_wR_factor_gt 0.0629
_refine_ls_wR_factor_ref 0.0658
_reflns_number_gt 1586
_reflns_number_total 1712
_reflns_threshold_expression >2sigma(I)
_cod_data_source_file jo1018816_si_004.cif
_cod_data_source_block compound_25
_cod_depositor_comments
;
The following automatic conversions were performed:

'_geom_hbond_publ_flag' value 'YES' changed to 'yes' according to the
built-in table from CIF Core dictionary named 'cif_core.dic' version
2.4.1 from 2010-06-29.

Automatic conversion script
Id: cif_fix_values 1715 2011-07-08 13:25:40Z adriana 
;
_cod_original_sg_symbol_H-M 'P 21'
_cod_database_code 4025984

loop_
_symmetry_equiv_pos_as_xyz
'x, y, z'
'-x, y+1/2, -z'

loop_
_atom_site_label
_atom_site_type_symbol
_atom_site_fract_x
_atom_site_fract_y
_atom_site_fract_z
_atom_site_U_iso_or_equiv
_atom_site_adp_type
_atom_site_occupancy
_atom_site_symmetry_multiplicity
_atom_site_calc_flag
_atom_site_refinement_flags
O1 O 0.49328(14) 0.13901(19) 0.79374(10) 0.0255(3) Uani 1 1 d .
O2 O 0.52635(15) -0.0133(2) 0.61671(11) 0.0316(3) Uani 1 1 d .
O3 O 0.79290(16) 0.3335(2) 0.91233(13) 0.0446(4) Uani 1 1 d .
O4 O 0.66994(14) 0.6548(2) 0.94725(11) 0.0313(3) Uani 1 1 d .
N1 N 0.44656(17) 0.3607(2) 0.62520(13) 0.0254(3) Uani 1 1 d .
H1 H 0.443(2) 0.405(3) 0.5496(17) 0.030 Uiso 1 1 d .
C1 C 0.6698(2) 0.4443(3) 0.90413(15) 0.0248(4) Uani 1 1 d .
C2 C 0.4915(2) 0.1511(3) 0.66976(15) 0.0241(4) Uani 1 1 d .
C3 C 0.8360(2) 0.7590(3) 1.00344(18) 0.0335(4) Uani 1 1 d .
H3A H 0.9104 0.7174 0.9537 0.050 Uiso 1 1 calc R
H3B H 0.8858 0.7054 1.0911 0.050 Uiso 1 1 calc R
H3C H 0.8235 0.9243 1.0033 0.050 Uiso 1 1 calc R
C4 C 0.4025(2) 0.5065(3) 0.71569(14) 0.0236(4) Uani 1 1 d .
H4 H 0.4599 0.6570 0.7205 0.028 Uiso 1 1 calc R
C5 C 0.4886(2) 0.3672(3) 0.83830(15) 0.0237(4) Uani 1 1 d .
H5 H 0.4201 0.3750 0.8979 0.028 Uiso 1 1 calc R
C6 C 0.2129(2) 0.5398(3) 0.69068(14) 0.0230(4) Uani 1 1 d .
C7 C 0.0951(2) 0.3738(3) 0.63222(15) 0.0279(4) Uani 1 1 d .
H7 H 0.1315 0.2382 0.6023 0.034 Uiso 1 1 calc R
C8 C -0.0759(2) 0.4062(3) 0.61748(17) 0.0324(4) Uani 1 1 d .
H8 H -0.1562 0.2918 0.5785 0.039 Uiso 1 1 calc R
C9 C -0.1295(2) 0.6047(3) 0.65944(17) 0.0324(4) Uani 1 1 d .
H9 H -0.2466 0.6268 0.6489 0.039 Uiso 1 1 calc R
C10 C -0.0131(2) 0.7705(3) 0.71652(16) 0.0320(4) Uani 1 1 d .
H10 H -0.0500 0.9071 0.7449 0.038 Uiso 1 1 calc R
C11 C 0.1577(2) 0.7377(3) 0.73249(16) 0.0282(4) Uani 1 1 d .
H11 H 0.2376 0.8519 0.7724 0.034 Uiso 1 1 calc R

loop_
_atom_site_aniso_label
_atom_site_aniso_U_11
_atom_site_aniso_U_22
_atom_site_aniso_U_33
_atom_site_aniso_U_23
_atom_site_aniso_U_13
_atom_site_aniso_U_12
O1 0.0346(7) 0.0183(6) 0.0249(6) -0.0003(5) 0.0113(5) -0.0008(5)
O2 0.0414(7) 0.0249(7) 0.0316(7) -0.0041(6) 0.0159(5) 0.0011(6)
O3 0.0283(7) 0.0340(8) 0.0644(9) -0.0056(7) 0.0047(6) 0.0064(6)
O4 0.0244(6) 0.0304(7) 0.0379(7) -0.0092(6) 0.0084(5) -0.0037(5)
N1 0.0303(8) 0.0245(8) 0.0237(7) 0.0022(6) 0.0119(6) 0.0014(6)
C1 0.0262(9) 0.0250(10) 0.0236(8) 0.0000(7) 0.0082(7) 0.0021(7)
C2 0.0238(8) 0.0252(9) 0.0241(8) 0.0013(8) 0.0085(7) -0.0025(8)
C3 0.0276(9) 0.0351(11) 0.0365(10) -0.0063(8) 0.0082(8) -0.0092(9)
C4 0.0236(9) 0.0212(9) 0.0264(8) 0.0006(7) 0.0086(7) -0.0018(7)
C5 0.0263(8) 0.0211(9) 0.0241(8) -0.0004(7) 0.0085(7) 0.0002(7)
C6 0.0244(9) 0.0248(9) 0.0198(8) 0.0035(7) 0.0069(7) -0.0007(7)
C7 0.0290(9) 0.0266(9) 0.0279(9) -0.0011(8) 0.0086(7) 0.0001(8)
C8 0.0270(9) 0.0364(11) 0.0308(9) 0.0005(8) 0.0048(7) -0.0055(8)
C9 0.0233(9) 0.0403(11) 0.0333(9) 0.0080(9) 0.0086(7) 0.0017(8)
C10 0.0337(10) 0.0274(10) 0.0384(11) 0.0030(8) 0.0162(8) 0.0051(8)
C11 0.0293(9) 0.0248(10) 0.0306(10) 0.0000(7) 0.0096(8) -0.0012(8)

loop_
_atom_type_symbol
_atom_type_description
_atom_type_scat_dispersion_real
_atom_type_scat_dispersion_imag
_atom_type_scat_source
C C 0.0181 0.0091 'International Tables Vol C Tables 4.2.6.8 and 6.1.1.4'
H H 0.0000 0.0000 'International Tables Vol C Tables 4.2.6.8 and 6.1.1.4'
N N 0.0311 0.0180 'International Tables Vol C Tables 4.2.6.8 and 6.1.1.4'
O O 0.0492 0.0322 'International Tables Vol C Tables 4.2.6.8 and 6.1.1.4'

loop_
_geom_angle_atom_site_label_1
_geom_angle_atom_site_label_2
_geom_angle_atom_site_label_3
_geom_angle
C2 O1 C5 107.61(12)
C1 O4 C3 116.15(14)
C2 N1 C4 113.15(14)
C2 N1 H1 123.5(13)
C4 N1 H1 123.3(13)
O3 C1 O4 125.49(16)
O3 C1 C5 124.57(16)
O4 C1 C5 109.91(14)
O2 C2 N1 129.71(15)
O2 C2 O1 120.98(15)
N1 C2 O1 109.30(15)
O4 C3 H3A 109.5
O4 C3 H3B 109.5
H3A C3 H3B 109.5
O4 C3 H3C 109.5
H3A C3 H3C 109.5
H3B C3 H3C 109.5
N1 C4 C6 114.96(13)
N1 C4 C5 98.30(13)
C6 C4 C5 112.99(14)
N1 C4 H4 110.0
C6 C4 H4 110.0
C5 C4 H4 110.0
O1 C5 C1 108.37(13)
O1 C5 C4 104.42(12)
C1 C5 C4 111.93(13)
O1 C5 H5 110.6
C1 C5 H5 110.6
C4 C5 H5 110.6
C11 C6 C7 119.35(15)
C11 C6 C4 118.68(14)
C7 C6 C4 121.92(15)
C6 C7 C8 120.00(17)
C6 C7 H7 120.0
C8 C7 H7 120.0
C9 C8 C7 120.11(16)
C9 C8 H8 119.9
C7 C8 H8 119.9
C10 C9 C8 120.02(16)
C10 C9 H9 120.0
C8 C9 H9 120.0
C9 C10 C11 120.01(18)
C9 C10 H10 120.0
C11 C10 H10 120.0
C10 C11 C6 120.51(16)
C10 C11 H11 119.7
C6 C11 H11 119.7

loop_
_geom_bond_atom_site_label_1
_geom_bond_atom_site_label_2
_geom_bond_distance
O1 C2 1.3706(19)
O1 C5 1.437(2)
O2 C2 1.214(2)
O3 C1 1.192(2)
O4 C1 1.329(2)
O4 C3 1.4561(19)
N1 C2 1.339(2)
N1 C4 1.452(2)
N1 H1 0.870(19)
C1 C5 1.518(2)
C3 H3A 0.9800
C3 H3B 0.9800
C3 H3C 0.9800
C4 C6 1.521(2)
C4 C5 1.554(2)
C4 H4 1.0000
C5 H5 1.0000
C6 C11 1.386(2)
C6 C7 1.390(2)
C7 C8 1.390(3)
C7 H7 0.9500
C8 C9 1.383(3)
C8 H8 0.9500
C9 C10 1.379(3)
C9 H9 0.9500
C10 C11 1.385(2)
C10 H10 0.9500
C11 H11 0.9500

loop_
_geom_hbond_atom_site_label_D
_geom_hbond_atom_site_label_H
_geom_hbond_atom_site_label_A
_geom_hbond_distance_DH
_geom_hbond_distance_HA
_geom_hbond_distance_DA
_geom_hbond_angle_DHA
_geom_hbond_site_symmetry_A
_geom_hbond_publ_flag
N1 H1 O2 0.870(19) 1.996(19) 2.8572(18) 170.6(17) 2_656 yes
C3 H3C O3 0.98 2.59 3.519(2) 157 1_565 yes
C4 H4 O2 1.00 2.41 3.314(2) 150 1_565 yes
C5 H5 O4 1.00 2.45 3.304(2) 143 2_647 yes

loop_
_geom_torsion_atom_site_label_1
_geom_torsion_atom_site_label_2
_geom_torsion_atom_site_label_3
_geom_torsion_atom_site_label_4
_geom_torsion
C3 O4 C1 O3 3.1(2)
C3 O4 C1 C5 -175.01(13)
C4 N1 C2 O2 175.67(16)
C4 N1 C2 O1 -3.90(19)
C5 O1 C2 O2 166.07(15)
C5 O1 C2 N1 -14.32(18)
C2 N1 C4 C6 -101.88(17)
C2 N1 C4 C5 18.34(17)
C2 O1 C5 C1 -94.18(14)
C2 O1 C5 C4 25.28(16)
O3 C1 C5 O1 2.3(2)
O4 C1 C5 O1 -179.63(12)
O3 C1 C5 C4 -112.34(19)
O4 C1 C5 C4 65.75(17)
N1 C4 C5 O1 -25.29(15)
C6 C4 C5 O1 96.39(15)
N1 C4 C5 C1 91.74(15)
C6 C4 C5 C1 -146.58(14)
N1 C4 C6 C11 -152.96(14)
C5 C4 C6 C11 95.30(18)
N1 C4 C6 C7 29.8(2)
C5 C4 C6 C7 -81.93(19)
C11 C6 C7 C8 -0.7(2)
C4 C6 C7 C8 176.49(15)
C6 C7 C8 C9 0.8(3)
C7 C8 C9 C10 -0.3(3)
C8 C9 C10 C11 -0.4(3)
C9 C10 C11 C6 0.4(3)
C7 C6 C11 C10 0.1(2)
C4 C6 C11 C10 -177.21(15)
